data_4308292
loop_
_publ_author_name
'Michael A. Beckett'
'Catherine C. Bland'
'Peter N. Horton'
'Michael B. Hursthouse'
'K. Sukumar Varma'

_publ_section_title
;
An Unprecedented Polyborate Ester Anion: X-ray Diffraction Studies on
[1,8-C10H6(NMe2)2H][B5O6(OMe)4]
;
_journal_name_full 'Inorganic Chemistry'
_journal_page_first 3801
_journal_page_last 3803
_journal_paper_doi 10.1021/ic700433e
_journal_volume 46
_journal_year 2007
_chemical_formula_sum 'C18 H31 B5 N2 O10'
_chemical_formula_weight 489.50
_chemical_name_systematic
;
 ?
;
_space_group_IT_number 14
_symmetry_cell_setting monoclinic
_symmetry_space_group_name_Hall '-P 2ybc'
_symmetry_space_group_name_H-M 'P 1 21/c 1'
_atom_sites_solution_hydrogens geom
_atom_sites_solution_primary direct
_atom_sites_solution_secondary difmap
_audit_creation_method SHELXL-97
_cell_angle_alpha 90.00
_cell_angle_beta 107.749(2)
_cell_angle_gamma 90.00
_cell_formula_units_Z 4
_cell_length_a 9.8513(5)
_cell_length_b 16.2689(6)
_cell_length_c 16.0216(8)
_cell_measurement_reflns_used 5714
_cell_measurement_temperature 120(2)
_cell_measurement_theta_max 27.485
_cell_measurement_theta_min 2.910
_cell_volume 2445.6(2)
_computing_cell_refinement 'DENZO (Otwinowski & Minor, 1997) & COLLECT (Hooft, R.W.W., 1998)'
_computing_data_collection 'COLLECT (Hooft, R.W.W., 1998)'
_computing_data_reduction 'DENZO (Otwinowski & Minor, 1997) & COLLECT (Hooft, R.W.W., 1998)'
_computing_molecular_graphics 'ORTEP3 for Windows (Farrugia, 1997)'
_computing_publication_material 'WinGX (Farrugia, 1999)'
_computing_structure_refinement 'SHELXL-97 (Sheldrick, 1997b)'
_computing_structure_solution 'SHELXS-97 (Sheldrick, 1997a)'
_diffrn_ambient_temperature 120(2)
_diffrn_detector_area_resol_mean 9.091
_diffrn_measured_fraction_theta_full 0.998
_diffrn_measured_fraction_theta_max 0.998
_diffrn_measurement_device_type 'Bruker-Nonius 95mm CCD camera on \k-goniostat'
_diffrn_measurement_method '\f & \w scans'
_diffrn_radiation_monochromator '10cm confocal mirrors'
_diffrn_radiation_source 'Bruker-Nonius FR591 rotating anode'
_diffrn_radiation_type MoK\a
_diffrn_radiation_wavelength 0.71073
_diffrn_reflns_av_R_equivalents 0.1451
_diffrn_reflns_av_sigmaI/netI 0.1250
_diffrn_reflns_limit_h_max 12
_diffrn_reflns_limit_h_min -12
_diffrn_reflns_limit_k_max 21
_diffrn_reflns_limit_k_min -19
_diffrn_reflns_limit_l_max 19
_diffrn_reflns_limit_l_min -20
_diffrn_reflns_number 31132
_diffrn_reflns_theta_full 27.48
_diffrn_reflns_theta_max 27.48
_diffrn_reflns_theta_min 2.95
_exptl_absorpt_coefficient_mu 0.102
_exptl_absorpt_correction_T_max 0.9980
_exptl_absorpt_correction_T_min 0.9759
_exptl_absorpt_correction_type multi-scan
_exptl_absorpt_process_details 'SADABS V2.10 (Sheldrick, G.M., 2003)'
_exptl_crystal_colour Colourless
_exptl_crystal_density_diffrn 1.329
_exptl_crystal_density_method 'not measured'
_exptl_crystal_description Lath
_exptl_crystal_F_000 1032
_exptl_crystal_size_max 0.24
_exptl_crystal_size_mid 0.11
_exptl_crystal_size_min 0.02
_refine_diff_density_max 0.321
_refine_diff_density_min -0.235
_refine_diff_density_rms 0.059
_refine_ls_extinction_coef 0.0066(8)
_refine_ls_extinction_expression Fc^*^=kFc[1+0.001xFc^2^\l^3^/sin(2\q)]^-1/4^
_refine_ls_extinction_method SHELXL
_refine_ls_goodness_of_fit_ref 1.024
_refine_ls_hydrogen_treatment mixed
_refine_ls_matrix_type full
_refine_ls_number_parameters 329
_refine_ls_number_reflns 5608
_refine_ls_number_restraints 0
_refine_ls_restrained_S_all 1.024
_refine_ls_R_factor_all 0.1493
_refine_ls_R_factor_gt 0.0676
_refine_ls_shift/su_max 0.000
_refine_ls_shift/su_mean 0.000
_refine_ls_structure_factor_coef Fsqd
_refine_ls_weighting_details 'calc w=1/[\s^2^(Fo^2^)+(0.0202P)^2^+1.8272P] where P=(Fo^2^+2Fc^2^)/3'
_refine_ls_weighting_scheme calc
_refine_ls_wR_factor_gt 0.1155
_refine_ls_wR_factor_ref 0.1404
_reflns_number_gt 3027
_reflns_number_total 5608
_reflns_threshold_expression >2sigma(I)
_cod_data_source_file ic700433e.cif
_cod_data_source_block 2006src1077
_cod_database_code 4308292

loop_
_symmetry_equiv_pos_as_xyz
'x, y, z'
'-x, y+1/2, -z+1/2'
'-x, -y, -z'
'x, -y-1/2, z-1/2'

loop_
_atom_site_label
_atom_site_type_symbol
_atom_site_fract_x
_atom_site_fract_y
_atom_site_fract_z
_atom_site_U_iso_or_equiv
_atom_site_adp_type
_atom_site_occupancy
_atom_site_symmetry_multiplicity
_atom_site_calc_flag
_atom_site_refinement_flags
_atom_site_disorder_assembly
_atom_site_disorder_group
C7 C 0.3528(3) 0.29292(18) 0.87225(19) 0.0320(7) Uani 1 1 d . . .
H7A H 0.3919 0.2792 0.8246 0.048 Uiso 1 1 calc R . .
H7B H 0.2725 0.3309 0.8505 0.048 Uiso 1 1 calc R . .
H7C H 0.3199 0.2426 0.8937 0.048 Uiso 1 1 calc R . .
C8 C 0.8464(3) 0.0417(2) 0.9790(2) 0.0457(9) Uani 1 1 d . . .
H8A H 0.8977 0.0400 0.9354 0.068 Uiso 1 1 calc R . .
H8B H 0.8169 -0.0140 0.9891 0.068 Uiso 1 1 calc R . .
H8C H 0.9090 0.0641 1.0341 0.068 Uiso 1 1 calc R . .
C9 C 0.9547(4) 0.2782(2) 1.3573(2) 0.0469(9) Uani 1 1 d . . .
H9A H 0.8575 0.3003 1.3398 0.070 Uiso 1 1 calc R . .
H9B H 0.9973 0.2840 1.4208 0.070 Uiso 1 1 calc R . .
H9C H 0.9519 0.2199 1.3413 0.070 Uiso 1 1 calc R . .
C10 C 1.1086(3) 0.4265(2) 0.9741(2) 0.0405(8) Uani 1 1 d . . .
H10A H 1.1531 0.3815 0.9513 0.061 Uiso 1 1 calc R . .
H10B H 1.1475 0.4791 0.9622 0.061 Uiso 1 1 calc R . .
H10C H 1.0054 0.4257 0.9456 0.061 Uiso 1 1 calc R . .
B1 B 0.8315(3) 0.28602(19) 1.0785(2) 0.0261(8) Uani 1 1 d . . .
B2 B 0.5869(3) 0.28952(19) 0.9774(2) 0.0214(7) Uani 1 1 d . . .
B3 B 0.7247(3) 0.16986(19) 0.9815(2) 0.0235(7) Uani 1 1 d . . .
B4 B 0.9951(3) 0.32393(19) 1.2243(2) 0.0248(7) Uani 1 1 d . . .
B5 B 1.0459(3) 0.3718(2) 1.0976(2) 0.0272(8) Uani 1 1 d . . .
O1 O 0.68837(18) 0.32263(11) 1.04534(12) 0.0257(5) Uani 1 1 d . . .
O2 O 0.60281(19) 0.21477(11) 0.94147(12) 0.0264(5) Uani 1 1 d . . .
O3 O 0.83030(19) 0.19984(11) 1.04818(12) 0.0261(5) Uani 1 1 d . . .
O4 O 0.87693(19) 0.28562(11) 1.17495(12) 0.0254(5) Uani 1 1 d . . .
O5 O 1.08187(19) 0.36902(12) 1.18781(12) 0.0299(5) Uani 1 1 d . . .
O6 O 0.93129(19) 0.33356(11) 1.04514(12) 0.0272(5) Uani 1 1 d . . .
O7 O 0.46098(19) 0.33099(11) 0.94232(12) 0.0272(5) Uani 1 1 d . . .
O8 O 0.7235(2) 0.09275(11) 0.94777(12) 0.0320(5) Uani 1 1 d . . .
O9 O 1.03809(19) 0.32235(12) 1.31347(12) 0.0325(5) Uani 1 1 d . . .
O10 O 1.1375(2) 0.41678(13) 1.06618(13) 0.0355(5) Uani 1 1 d . . .
C11 C 0.6605(3) -0.00266(16) 0.73738(17) 0.0214(6) Uani 1 1 d . . .
C12 C 0.7790(3) 0.01560(17) 0.71434(18) 0.0268(7) Uani 1 1 d . . .
H12 H 0.7775 0.0596 0.6751 0.032 Uiso 1 1 calc R . .
C13 C 0.9036(3) -0.03089(17) 0.74888(19) 0.0298(7) Uani 1 1 d . . .
H13 H 0.9869 -0.0177 0.7336 0.036 Uiso 1 1 calc R . .
C14 C 0.9058(3) -0.09474(17) 0.80408(18) 0.0254(7) Uani 1 1 d . . .
H14 H 0.9900 -0.1266 0.8258 0.031 Uiso 1 1 calc R . .
C15 C 0.7883(3) -0.17941(17) 0.88875(18) 0.0290(7) Uani 1 1 d . . .
H15 H 0.8739 -0.2096 0.9124 0.035 Uiso 1 1 calc R . .
C16 C 0.6706(3) -0.19921(18) 0.9121(2) 0.0365(8) Uani 1 1 d . . .
H16 H 0.6742 -0.2435 0.9514 0.044 Uiso 1 1 calc R . .
C17 C 0.5441(3) -0.15448(18) 0.8783(2) 0.0352(8) Uani 1 1 d . . .
H17 H 0.4624 -0.1694 0.8947 0.042 Uiso 1 1 calc R . .
C18 C 0.5357(3) -0.09009(17) 0.82257(18) 0.0272(7) Uani 1 1 d . . .
C19 C 0.6568(3) -0.06777(15) 0.79568(17) 0.0219(6) Uani 1 1 d . . .
C20 C 0.7843(3) -0.11419(15) 0.82956(17) 0.0225(6) Uani 1 1 d . . .
C21 C 0.4749(3) 0.03503(18) 0.60158(18) 0.0295(7) Uani 1 1 d . . .
H21A H 0.5422 0.0601 0.5750 0.044 Uiso 1 1 calc R . .
H21B H 0.3819 0.0619 0.5789 0.044 Uiso 1 1 calc R . .
H21C H 0.4650 -0.0236 0.5871 0.044 Uiso 1 1 calc R . .
C22 C 0.5442(3) 0.13363(17) 0.7241(2) 0.0326(7) Uani 1 1 d . . .
H22A H 0.5770 0.1379 0.7882 0.049 Uiso 1 1 calc R . .
H22B H 0.4519 0.1613 0.7011 0.049 Uiso 1 1 calc R . .
H22C H 0.6139 0.1598 0.7002 0.049 Uiso 1 1 calc R . .
C23 C 0.2850(3) -0.0952(2) 0.7356(2) 0.0462(9) Uani 1 1 d . . .
H23A H 0.3168 -0.1288 0.6943 0.069 Uiso 1 1 calc R . .
H23B H 0.2060 -0.0599 0.7031 0.069 Uiso 1 1 calc R . .
H23C H 0.2532 -0.1311 0.7751 0.069 Uiso 1 1 calc R . .
C24 C 0.3662(4) 0.0035(2) 0.8560(2) 0.0459(9) Uani 1 1 d . . .
H24A H 0.3418 -0.0346 0.8966 0.069 Uiso 1 1 calc R . .
H24B H 0.2842 0.0389 0.8287 0.069 Uiso 1 1 calc R . .
H24C H 0.4474 0.0375 0.8883 0.069 Uiso 1 1 calc R . .
N11 N 0.5287(2) 0.04518(14) 0.69819(15) 0.0242(5) Uani 1 1 d . . .
N12 N 0.4042(2) -0.04366(15) 0.78728(16) 0.0302(6) Uani 1 1 d . . .
H11 H 0.458(3) 0.0206(17) 0.7296(18) 0.035(8) Uiso 1 1 d . . .

loop_
_atom_site_aniso_label
_atom_site_aniso_U_11
_atom_site_aniso_U_22
_atom_site_aniso_U_33
_atom_site_aniso_U_23
_atom_site_aniso_U_13
_atom_site_aniso_U_12
C7 0.0278(16) 0.0378(17) 0.0260(17) 0.0019(14) 0.0016(13) 0.0091(14)
C8 0.0402(19) 0.0391(18) 0.044(2) -0.0132(16) -0.0071(16) 0.0202(16)
C9 0.044(2) 0.071(2) 0.0257(18) 0.0049(17) 0.0107(16) -0.0025(18)
C10 0.0364(18) 0.051(2) 0.037(2) 0.0070(16) 0.0148(16) 0.0001(16)
B1 0.0229(17) 0.0241(17) 0.029(2) -0.0027(14) 0.0042(15) 0.0037(14)
B2 0.0260(17) 0.0228(16) 0.0161(17) 0.0048(13) 0.0076(14) 0.0052(14)
B3 0.0202(16) 0.0264(17) 0.0222(18) -0.0001(14) 0.0042(14) 0.0017(15)
B4 0.0247(18) 0.0238(17) 0.0252(19) -0.0048(14) 0.0065(15) 0.0038(15)
B5 0.0248(18) 0.0269(17) 0.031(2) -0.0003(15) 0.0094(16) 0.0036(15)
O1 0.0226(10) 0.0246(10) 0.0270(11) -0.0034(8) 0.0033(9) 0.0053(9)
O2 0.0243(10) 0.0252(10) 0.0257(11) -0.0023(8) 0.0015(9) 0.0049(9)
O3 0.0242(10) 0.0251(10) 0.0248(11) -0.0047(8) 0.0010(9) 0.0047(8)
O4 0.0230(10) 0.0278(10) 0.0232(11) -0.0014(8) 0.0036(9) 0.0001(9)
O5 0.0249(11) 0.0359(11) 0.0262(12) -0.0035(9) 0.0037(9) -0.0045(9)
O6 0.0244(10) 0.0319(11) 0.0234(11) -0.0024(9) 0.0046(9) -0.0035(9)
O7 0.0230(10) 0.0270(10) 0.0259(11) -0.0018(8) -0.0009(9) 0.0045(9)
O8 0.0294(11) 0.0276(11) 0.0309(12) -0.0084(9) -0.0028(9) 0.0101(9)
O9 0.0288(11) 0.0428(12) 0.0235(12) -0.0012(9) 0.0042(9) -0.0020(10)
O10 0.0289(11) 0.0464(13) 0.0310(13) 0.0035(10) 0.0088(10) -0.0038(10)
C11 0.0181(14) 0.0230(14) 0.0193(15) -0.0005(11) 0.0003(12) 0.0022(12)
C12 0.0272(16) 0.0257(15) 0.0281(17) 0.0011(13) 0.0093(13) -0.0005(13)
C13 0.0182(15) 0.0330(17) 0.0393(19) -0.0019(14) 0.0104(14) -0.0008(13)
C14 0.0228(15) 0.0273(15) 0.0222(16) -0.0050(13) 0.0009(12) 0.0032(13)
C15 0.0370(17) 0.0251(15) 0.0225(16) 0.0004(12) 0.0055(14) 0.0040(14)
C16 0.050(2) 0.0301(17) 0.0297(18) 0.0088(14) 0.0125(16) 0.0027(16)
C17 0.0345(18) 0.0387(18) 0.0365(19) 0.0056(15) 0.0167(15) -0.0030(15)
C18 0.0270(16) 0.0286(15) 0.0255(17) 0.0032(13) 0.0071(13) 0.0001(13)
C19 0.0284(15) 0.0208(14) 0.0151(14) -0.0029(11) 0.0046(12) -0.0008(12)
C20 0.0248(15) 0.0208(14) 0.0187(15) -0.0041(12) 0.0019(12) 0.0008(12)
C21 0.0288(16) 0.0349(17) 0.0227(16) 0.0034(13) 0.0045(13) 0.0054(14)
C22 0.0391(18) 0.0259(15) 0.0326(18) -0.0015(13) 0.0106(15) 0.0072(14)
C23 0.0261(17) 0.054(2) 0.056(2) 0.0009(18) 0.0084(16) -0.0054(17)
C24 0.046(2) 0.051(2) 0.050(2) 0.0077(17) 0.0272(18) 0.0127(17)
N11 0.0219(13) 0.0271(13) 0.0224(14) 0.0028(10) 0.0053(11) 0.0039(11)
N12 0.0204(13) 0.0374(14) 0.0335(15) 0.0015(12) 0.0092(11) 0.0006(11)

loop_
_atom_type_symbol
_atom_type_description
_atom_type_scat_dispersion_real
_atom_type_scat_dispersion_imag
_atom_type_scat_source
C C 0.0033 0.0016 'International Tables Vol C Tables 4.2.6.8 and 6.1.1.4'
H H 0.0000 0.0000 'International Tables Vol C Tables 4.2.6.8 and 6.1.1.4'
B B 0.0013 0.0007 'International Tables Vol C Tables 4.2.6.8 and 6.1.1.4'
N N 0.0061 0.0033 'International Tables Vol C Tables 4.2.6.8 and 6.1.1.4'
O O 0.0106 0.0060 'International Tables Vol C Tables 4.2.6.8 and 6.1.1.4'

loop_
_geom_angle_atom_site_label_1
_geom_angle_atom_site_label_2
_geom_angle_atom_site_label_3
_geom_angle
_geom_angle_site_symmetry_1
_geom_angle_site_symmetry_3
_geom_angle_publ_flag
O7 C7 H7A 109.5 . . ?
O7 C7 H7B 109.5 . . ?
H7A C7 H7B 109.5 . . ?
O7 C7 H7C 109.5 . . ?
H7A C7 H7C 109.5 . . ?
H7B C7 H7C 109.5 . . ?
O8 C8 H8A 109.5 . . ?
O8 C8 H8B 109.5 . . ?
H8A C8 H8B 109.5 . . ?
O8 C8 H8C 109.5 . . ?
H8A C8 H8C 109.5 . . ?
H8B C8 H8C 109.5 . . ?
O9 C9 H9A 109.5 . . ?
O9 C9 H9B 109.5 . . ?
H9A C9 H9B 109.5 . . ?
O9 C9 H9C 109.5 . . ?
H9A C9 H9C 109.5 . . ?
H9B C9 H9C 109.5 . . ?
O10 C10 H10A 109.5 . . ?
O10 C10 H10B 109.5 . . ?
H10A C10 H10B 109.5 . . ?
O10 C10 H10C 109.5 . . ?
H10A C10 H10C 109.5 . . ?
H10B C10 H10C 109.5 . . ?
O4 B1 O1 109.4(2) . . ?
O4 B1 O6 111.1(2) . . ?
O1 B1 O6 109.2(2) . . ?
O4 B1 O3 108.0(2) . . ?
O1 B1 O3 110.7(2) . . ?
O6 B1 O3 108.5(2) . . ?
O1 B2 O7 119.3(2) . . ?
O1 B2 O2 122.8(2) . . ?
O7 B2 O2 117.9(3) . . ?
O3 B3 O8 124.3(3) . . ?
O3 B3 O2 122.1(3) . . ?
O8 B3 O2 113.6(2) . . ?
O4 B4 O9 123.0(3) . . ?
O4 B4 O5 122.2(3) . . ?
O9 B4 O5 114.7(3) . . ?
O6 B5 O10 122.7(3) . . ?
O6 B5 O5 122.7(3) . . ?
O10 B5 O5 114.5(3) . . ?
B2 O1 B1 121.5(2) . . ?
B2 O2 B3 117.8(2) . . ?
B3 O3 B1 122.3(2) . . ?
B4 O4 B1 123.1(2) . . ?
B5 O5 B4 117.7(2) . . ?
B5 O6 B1 123.0(2) . . ?
B2 O7 C7 118.2(2) . . ?
B3 O8 C8 119.5(2) . . ?
B4 O9 C9 119.0(2) . . ?
B5 O10 C10 119.6(2) . . ?
C12 C11 C19 122.5(2) . . ?
C12 C11 N11 119.0(2) . . ?
C19 C11 N11 118.5(2) . . ?
C11 C12 C13 119.7(3) . . ?
C11 C12 H12 120.2 . . ?
C13 C12 H12 120.2 . . ?
C14 C13 C12 120.4(3) . . ?
C14 C13 H13 119.8 . . ?
C12 C13 H13 119.8 . . ?
C13 C14 C20 120.8(3) . . ?
C13 C14 H14 119.6 . . ?
C20 C14 H14 119.6 . . ?
C16 C15 C20 120.6(3) . . ?
C16 C15 H15 119.7 . . ?
C20 C15 H15 119.7 . . ?
C15 C16 C17 120.2(3) . . ?
C15 C16 H16 119.9 . . ?
C17 C16 H16 119.9 . . ?
C18 C17 C16 121.4(3) . . ?
C18 C17 H17 119.3 . . ?
C16 C17 H17 119.3 . . ?
C17 C18 C19 120.2(3) . . ?
C17 C18 N12 121.4(3) . . ?
C19 C18 N12 118.4(2) . . ?
C11 C19 C20 116.7(2) . . ?
C11 C19 C18 125.3(2) . . ?
C20 C19 C18 118.0(2) . . ?
C14 C20 C15 120.5(2) . . ?
C14 C20 C19 119.8(2) . . ?
C15 C20 C19 119.6(3) . . ?
N11 C21 H21A 109.5 . . ?
N11 C21 H21B 109.5 . . ?
H21A C21 H21B 109.5 . . ?
N11 C21 H21C 109.5 . . ?
H21A C21 H21C 109.5 . . ?
H21B C21 H21C 109.5 . . ?
N11 C22 H22A 109.5 . . ?
N11 C22 H22B 109.5 . . ?
H22A C22 H22B 109.5 . . ?
N11 C22 H22C 109.5 . . ?
H22A C22 H22C 109.5 . . ?
H22B C22 H22C 109.5 . . ?
N12 C23 H23A 109.5 . . ?
N12 C23 H23B 109.5 . . ?
H23A C23 H23B 109.5 . . ?
N12 C23 H23C 109.5 . . ?
H23A C23 H23C 109.5 . . ?
H23B C23 H23C 109.5 . . ?
N12 C24 H24A 109.5 . . ?
N12 C24 H24B 109.5 . . ?
H24A C24 H24B 109.5 . . ?
N12 C24 H24C 109.5 . . ?
H24A C24 H24C 109.5 . . ?
H24B C24 H24C 109.5 . . ?
C11 N11 C21 111.9(2) . . ?
C11 N11 C22 112.8(2) . . ?
C21 N11 C22 111.8(2) . . ?
C11 N11 H11 102.6(15) . . ?
C21 N11 H11 112.2(15) . . ?
C22 N11 H11 105.0(15) . . ?
C18 N12 C23 112.6(2) . . ?
C18 N12 C24 112.1(2) . . ?
C23 N12 C24 111.9(2) . . ?

loop_
_geom_bond_atom_site_label_1
_geom_bond_atom_site_label_2
_geom_bond_distance
_geom_bond_site_symmetry_2
_geom_bond_publ_flag
C7 O7 1.432(3) . ?
C7 H7A 0.9800 . ?
C7 H7B 0.9800 . ?
C7 H7C 0.9800 . ?
C8 O8 1.427(3) . ?
C8 H8A 0.9800 . ?
C8 H8B 0.9800 . ?
C8 H8C 0.9800 . ?
C9 O9 1.426(4) . ?
C9 H9A 0.9800 . ?
C9 H9B 0.9800 . ?
C9 H9C 0.9800 . ?
C10 O10 1.423(4) . ?
C10 H10A 0.9800 . ?
C10 H10B 0.9800 . ?
C10 H10C 0.9800 . ?
B1 O4 1.472(4) . ?
B1 O1 1.473(4) . ?
B1 O6 1.473(4) . ?
B1 O3 1.483(4) . ?
B2 O1 1.346(4) . ?
B2 O7 1.373(3) . ?
B2 O2 1.374(3) . ?
B3 O3 1.335(4) . ?
B3 O8 1.365(4) . ?
B3 O2 1.385(3) . ?
B4 O4 1.344(4) . ?
B4 O9 1.361(4) . ?
B4 O5 1.384(4) . ?
B5 O6 1.338(4) . ?
B5 O10 1.371(4) . ?
B5 O5 1.379(4) . ?
C11 C12 1.361(4) . ?
C11 C19 1.420(4) . ?
C11 N11 1.479(3) . ?
C12 C13 1.403(4) . ?
C12 H12 0.9500 . ?
C13 C14 1.360(4) . ?
C13 H13 0.9500 . ?
C14 C20 1.413(4) . ?
C14 H14 0.9500 . ?
C15 C16 1.361(4) . ?
C15 C20 1.415(4) . ?
C15 H15 0.9500 . ?
C16 C17 1.401(4) . ?
C16 H16 0.9500 . ?
C17 C18 1.363(4) . ?
C17 H17 0.9500 . ?
C18 C19 1.432(4) . ?
C18 N12 1.457(3) . ?
C19 C20 1.424(4) . ?
C21 N11 1.484(3) . ?
C21 H21A 0.9800 . ?
C21 H21B 0.9800 . ?
C21 H21C 0.9800 . ?
C22 N11 1.493(3) . ?
C22 H22A 0.9800 . ?
C22 H22B 0.9800 . ?
C22 H22C 0.9800 . ?
C23 N12 1.475(4) . ?
C23 H23A 0.9800 . ?
C23 H23B 0.9800 . ?
C23 H23C 0.9800 . ?
C24 N12 1.481(4) . ?
C24 H24A 0.9800 . ?
C24 H24B 0.9800 . ?
C24 H24C 0.9800 . ?
N11 H11 1.05(3) . ?

loop_
_geom_hbond_atom_site_label_D
_geom_hbond_atom_site_label_H
_geom_hbond_atom_site_label_A
_geom_hbond_distance_DH
_geom_hbond_distance_HA
_geom_hbond_distance_DA
_geom_hbond_angle_DHA
_geom_hbond_site_symmetry_A
N11 H11 N12 1.05(3) 1.59(3) 2.588(3) 156(2) .

loop_
_cod_related_entry_id
_cod_related_entry_database
_cod_related_entry_code
1 ChemSpider 21155820
